data_1554690
loop_
_publ_author_name
'Li, Aisen'
'Chu, Ning'
'Liu, Jianwei'
'Liu, Hao'
'Wang, Jing'
'Xu, Shuping'
'Cui, Haining'
'Zhang, Hongyu'
'Xu, Weiqing'
'Ma, Zhiyong'

_publ_section_title
;
 Pressure-induced remarkable luminescence switch of a dimer form of
 donor--acceptor--donor triphenylamine (TPA) derivative
;
_journal_issue 12
_journal_name_full 'Materials Chemistry Frontiers'
_journal_page_first 2768
_journal_paper_doi 10.1039/C9QM00529C
_journal_volume 3
_journal_year 2019
_chemical_formula_moiety 'C42 H30 N4'
_chemical_formula_sum 'C42 H30 N4'
_chemical_formula_weight 590.70
_space_group_crystal_system monoclinic
_space_group_IT_number 14
_space_group_name_Hall '-P 2ybc'
_space_group_name_H-M_alt 'P 1 21/c 1'
_atom_sites_solution_hydrogens geom
_atom_sites_solution_primary dual
_audit_creation_date 2019-03-19
_audit_creation_method
;
Olex2 1.2
(compiled 2016.09.09 svn.r3337 for OlexSys, GUI svn.r5227)
;
_audit_update_record
;
2019-06-21 deposited with the CCDC.	2019-10-12 downloaded from the CCDC.
;
_cell_angle_alpha 90
_cell_angle_beta 96.6180(10)
_cell_angle_gamma 90
_cell_formula_units_Z 4
_cell_length_a 17.2834(5)
_cell_length_b 10.2606(3)
_cell_length_c 18.3175(5)
_cell_measurement_reflns_used 9587
_cell_measurement_temperature 273(2)
_cell_measurement_theta_max 27.495
_cell_measurement_theta_min 2.993
_cell_volume 3226.74(16)
_computing_cell_refinement 'SAINT V8.38A (?, 2016)'
_computing_data_reduction 'SAINT V8.38A (?, 2016)'
_computing_molecular_graphics 'Olex2 (Dolomanov et al., 2009)'
_computing_publication_material 'Olex2 (Dolomanov et al., 2009)'
_computing_structure_refinement 'ShelXL (Sheldrick, 2015)'
_computing_structure_solution 'ShelXT (Sheldrick, 2015)'
_diffrn_ambient_temperature 273(2)
_diffrn_measured_fraction_theta_full 0.996
_diffrn_measured_fraction_theta_max 0.987
_diffrn_measurement_device_type 'D8 VENTURE PHOTON II'
_diffrn_measurement_method 'phi and omega scans'
_diffrn_radiation_type MoK\a
_diffrn_radiation_wavelength 0.71076
_diffrn_reflns_av_R_equivalents 0.0821
_diffrn_reflns_av_unetI/netI 0.0512
_diffrn_reflns_Laue_measured_fraction_full 0.996
_diffrn_reflns_Laue_measured_fraction_max 0.987
_diffrn_reflns_limit_h_max 22
_diffrn_reflns_limit_h_min -22
_diffrn_reflns_limit_k_max 13
_diffrn_reflns_limit_k_min -13
_diffrn_reflns_limit_l_max 23
_diffrn_reflns_limit_l_min -23
_diffrn_reflns_number 49965
_diffrn_reflns_point_group_measured_fraction_full 0.996
_diffrn_reflns_point_group_measured_fraction_max 0.987
_diffrn_reflns_theta_full 25.243
_diffrn_reflns_theta_max 27.487
_diffrn_reflns_theta_min 2.652
_diffrn_source 'fine-focus sealed tube'
_exptl_absorpt_coefficient_mu 0.072
_exptl_crystal_colour yellow
_exptl_crystal_density_diffrn 1.216
_exptl_crystal_description block
_exptl_crystal_F_000 1240
_exptl_crystal_size_max 0.14
_exptl_crystal_size_mid 0.12
_exptl_crystal_size_min 0.10
_refine_diff_density_max 0.240
_refine_diff_density_min -0.252
_refine_diff_density_rms 0.042
_refine_ls_extinction_method none
_refine_ls_goodness_of_fit_ref 1.016
_refine_ls_hydrogen_treatment constr
_refine_ls_matrix_type full
_refine_ls_number_parameters 415
_refine_ls_number_reflns 7303
_refine_ls_number_restraints 0
_refine_ls_restrained_S_all 1.016
_refine_ls_R_factor_all 0.1357
_refine_ls_R_factor_gt 0.0631
_refine_ls_shift/su_max 0.000
_refine_ls_shift/su_mean 0.000
_refine_ls_structure_factor_coef Fsqd
_refine_ls_weighting_details 'w=1/[\s^2^(Fo^2^)+(0.0969P)^2^+0.5118P] where P=(Fo^2^+2Fc^2^)/3'
_refine_ls_weighting_scheme calc
_refine_ls_wR_factor_gt 0.1540
_refine_ls_wR_factor_ref 0.2051
_reflns_Friedel_coverage 0.000
_reflns_number_gt 3776
_reflns_number_total 7303
_reflns_threshold_expression 'I > 2\s(I)'
_cod_data_source_file c9qm00529c2.cif
_cod_data_source_block mo_las0318_2_0m
_cod_database_code 1554690
_shelx_space_group_comment
;
The symmetry employed for this shelxl refinement is uniquely defined
by the following loop, which should always be used as a source of
symmetry information in preference to the above space-group names.
They are only intended as comments.
;
_olex2_refinement_description
;
1. Fixed Uiso
 At 1.2 times of:
  All C(H) groups
2.a Aromatic/amide H refined with riding coordinates:
 C29(H29), C22(H22), C17(H17), C26(H26), C30(H30), C15(H15), C27(H27),
 C20(H20), C18(H18), C11(H11), C14(H14), C31(H31), C7(H7), C3(H3), C33(H33),
 C10(H10), C8(H8), C36(H36), C9(H9), C42(H42), C2(H2), C5(H5), C34(H34),
 C38(H38), C35(H35), C1(H1), C40(H40), C6(H6), C41(H41), C39(H39)
;
_shelx_shelxl_version_number 2014/7
_olex2_submission_special_instructions 'No special instructions were received'

loop_
_space_group_symop_operation_xyz
'x, y, z'
'-x, y+1/2, -z+1/2'
'-x, -y, -z'
'x, -y-1/2, z-1/2'

loop_
_atom_site_label
_atom_site_type_symbol
_atom_site_fract_x
_atom_site_fract_y
_atom_site_fract_z
_atom_site_U_iso_or_equiv
_atom_site_adp_type
_atom_site_occupancy
_atom_site_site_symmetry_order
_atom_site_calc_flag
_atom_site_refinement_flags_posn
N2 N 0.70402(10) 0.49030(18) 0.47054(10) 0.0486(5) Uani 1 1 d .
N4 N 1.01932(11) 0.8056(2) 0.43474(11) 0.0576(5) Uani 1 1 d .
N1 N 0.40324(12) 0.3083(2) 0.25596(11) 0.0655(6) Uani 1 1 d .
C23 C 0.76344(12) 0.5176(2) 0.52273(12) 0.0473(5) Uani 1 1 d .
C28 C 0.95603(13) 0.7369(2) 0.45768(12) 0.0499(6) Uani 1 1 d .
C25 C 0.82752(12) 0.5985(2) 0.50053(12) 0.0475(5) Uani 1 1 d .
C19 C 0.64534(12) 0.4139(2) 0.48706(12) 0.0482(5) Uani 1 1 d .
C16 C 0.58189(13) 0.3886(2) 0.42677(12) 0.0488(6) Uani 1 1 d .
C29 C 0.94454(13) 0.7262(2) 0.53139(12) 0.0535(6) Uani 1 1 d .
H29 H 0.9793 0.7658 0.5671 0.064 Uiso 1 1 calc R
C22 C 0.76488(14) 0.4679(2) 0.59371(13) 0.0562(6) Uani 1 1 d .
H22 H 0.8058 0.4876 0.6295 0.067 Uiso 1 1 calc R
C17 C 0.50569(13) 0.3684(2) 0.44119(13) 0.0526(6) Uani 1 1 d .
H17 H 0.4940 0.3704 0.4895 0.063 Uiso 1 1 calc R
C4 C 0.33547(14) 0.2411(3) 0.27329(13) 0.0569(6) Uani 1 1 d .
C26 C 0.83832(14) 0.6120(2) 0.42697(13) 0.0538(6) Uani 1 1 d .
H26 H 0.8022 0.5757 0.3912 0.065 Uiso 1 1 calc R
C12 C 0.40566(13) 0.3518(3) 0.18270(13) 0.0550(6) Uani 1 1 d .
C30 C 0.88218(13) 0.6575(2) 0.55189(13) 0.0529(6) Uani 1 1 d .
H30 H 0.8763 0.6502 0.6016 0.064 Uiso 1 1 calc R
C15 C 0.59754(13) 0.3824(2) 0.35402(13) 0.0549(6) Uani 1 1 d .
H15 H 0.6480 0.3973 0.3431 0.066 Uiso 1 1 calc R
C27 C 0.90163(14) 0.6782(2) 0.40592(13) 0.0557(6) Uani 1 1 d .
H27 H 0.9081 0.6836 0.3563 0.067 Uiso 1 1 calc R
C20 C 0.64386(14) 0.3604(3) 0.55654(13) 0.0563(6) Uani 1 1 d .
H20 H 0.6031 0.3068 0.5668 0.068 Uiso 1 1 calc R
C13 C 0.46280(13) 0.3368(2) 0.31245(13) 0.0536(6) Uani 1 1 d .
C32 C 1.08866(13) 0.8317(2) 0.48220(13) 0.0538(6) Uani 1 1 d .
C21 C 0.70442(14) 0.3887(3) 0.60988(13) 0.0580(6) Uani 1 1 d .
C18 C 0.44706(13) 0.3456(2) 0.38509(13) 0.0559(6) Uani 1 1 d .
H18 H 0.3961 0.3358 0.3959 0.067 Uiso 1 1 calc R
C37 C 1.01100(16) 0.8637(3) 0.36298(13) 0.0608(7) Uani 1 1 d .
C11 C 0.43288(15) 0.4751(3) 0.16777(15) 0.0635(7) Uani 1 1 d .
H11 H 0.4499 0.5310 0.2062 0.076 Uiso 1 1 calc R
C14 C 0.53992(13) 0.3549(3) 0.29792(13) 0.0586(6) Uani 1 1 d .
H14 H 0.5522 0.3483 0.2500 0.070 Uiso 1 1 calc R
C31 C 1.12090(15) 0.7395(3) 0.53196(15) 0.0651(7) Uani 1 1 d .
H31 H 1.0973 0.6584 0.5345 0.078 Uiso 1 1 calc R
C7 C 0.37820(15) 0.2713(3) 0.12428(14) 0.0634(7) Uani 1 1 d .
H7 H 0.3593 0.1887 0.1334 0.076 Uiso 1 1 calc R
C3 C 0.26247(15) 0.2953(3) 0.25559(14) 0.0689(7) Uani 1 1 d .
H3 H 0.2575 0.3748 0.2311 0.083 Uiso 1 1 calc R
C33 C 1.12618(15) 0.9497(3) 0.47805(15) 0.0658(7) Uani 1 1 d .
H33 H 1.1055 1.0123 0.4446 0.079 Uiso 1 1 calc R
C10 C 0.43476(15) 0.5148(3) 0.09618(17) 0.0730(8) Uani 1 1 d .
H10 H 0.4543 0.5967 0.0865 0.088 Uiso 1 1 calc R
C8 C 0.37887(16) 0.3132(3) 0.05328(15) 0.0733(8) Uani 1 1 d .
H8 H 0.3596 0.2595 0.0145 0.088 Uiso 1 1 calc R
C36 C 1.18766(16) 0.7674(3) 0.57764(16) 0.0783(9) Uani 1 1 d .
H36 H 1.2081 0.7057 0.6118 0.094 Uiso 1 1 calc R
C24 C 0.70717(17) 0.3336(3) 0.68286(16) 0.0767(9) Uani 1 1 d .
C9 C 0.40787(16) 0.4341(4) 0.03900(16) 0.0781(9) Uani 1 1 d .
H9 H 0.4093 0.4612 -0.0093 0.094 Uiso 1 1 calc R
C42 C 0.95284(19) 0.9532(3) 0.34390(16) 0.0786(8) Uani 1 1 d .
H42 H 0.9192 0.9757 0.3780 0.094 Uiso 1 1 calc R
N3 N 0.71133(19) 0.2885(4) 0.73955(15) 0.1175(12) Uani 1 1 d .
C2 C 0.19729(17) 0.2324(4) 0.27392(17) 0.0848(10) Uani 1 1 d .
H2 H 0.1484 0.2691 0.2615 0.102 Uiso 1 1 calc R
C5 C 0.34213(18) 0.1230(3) 0.30904(17) 0.0800(9) Uani 1 1 d .
H5 H 0.3909 0.0850 0.3204 0.096 Uiso 1 1 calc R
C34 C 1.19417(18) 0.9759(4) 0.52310(19) 0.0883(10) Uani 1 1 d .
H34 H 1.2195 1.0552 0.5193 0.106 Uiso 1 1 calc R
C38 C 1.0610(2) 0.8321(3) 0.31343(17) 0.0881(10) Uani 1 1 d .
H38 H 1.1012 0.7730 0.3256 0.106 Uiso 1 1 calc R
C35 C 1.22437(17) 0.8848(4) 0.57346(19) 0.0906(10) Uani 1 1 d .
H35 H 1.2695 0.9029 0.6046 0.109 Uiso 1 1 calc R
C1 C 0.2040(2) 0.1173(5) 0.3099(2) 0.1024(13) Uani 1 1 d .
H1 H 0.1596 0.0758 0.3226 0.123 Uiso 1 1 calc R
C40 C 0.9911(3) 0.9783(5) 0.2266(2) 0.1245(18) Uani 1 1 d .
H40 H 0.9837 1.0163 0.1802 0.149 Uiso 1 1 calc R
C6 C 0.2761(2) 0.0607(4) 0.3281(2) 0.1029(12) Uani 1 1 d .
H6 H 0.2804 -0.0186 0.3528 0.123 Uiso 1 1 calc R
C41 C 0.9436(3) 1.0099(4) 0.2758(2) 0.1096(13) Uani 1 1 d .
H41 H 0.9041 1.0705 0.2641 0.132 Uiso 1 1 calc R
C39 C 1.0505(3) 0.8915(5) 0.2424(2) 0.1149(15) Uani 1 1 d .
H39 H 1.0837 0.8713 0.2075 0.138 Uiso 1 1 calc R

loop_
_atom_site_aniso_label
_atom_site_aniso_U_11
_atom_site_aniso_U_22
_atom_site_aniso_U_33
_atom_site_aniso_U_23
_atom_site_aniso_U_13
_atom_site_aniso_U_12
N2 0.0466(10) 0.0505(11) 0.0479(11) 0.0011(9) 0.0020(9) -0.0030(9)
N4 0.0532(11) 0.0674(14) 0.0512(12) 0.0113(10) 0.0022(9) -0.0153(10)
N1 0.0542(12) 0.0861(16) 0.0541(12) 0.0070(11) -0.0026(10) -0.0223(11)
C23 0.0443(12) 0.0515(14) 0.0456(13) -0.0008(10) 0.0037(10) -0.0035(10)
C28 0.0517(13) 0.0493(14) 0.0484(13) 0.0057(10) 0.0041(10) -0.0053(11)
C25 0.0475(12) 0.0500(13) 0.0446(12) 0.0020(10) 0.0028(10) -0.0036(10)
C19 0.0452(12) 0.0488(13) 0.0504(13) -0.0033(10) 0.0052(10) -0.0022(10)
C16 0.0459(12) 0.0502(14) 0.0501(13) -0.0039(10) 0.0048(10) -0.0025(10)
C29 0.0538(13) 0.0597(15) 0.0452(13) -0.0027(11) -0.0019(11) -0.0119(11)
C22 0.0568(14) 0.0665(16) 0.0438(13) 0.0017(11) -0.0010(11) -0.0099(12)
C17 0.0491(13) 0.0587(15) 0.0507(13) -0.0067(11) 0.0093(11) -0.0063(11)
C4 0.0525(14) 0.0664(17) 0.0512(14) -0.0032(12) 0.0032(11) -0.0165(12)
C26 0.0576(14) 0.0573(15) 0.0444(13) 0.0019(11) -0.0032(11) -0.0119(11)
C12 0.0473(13) 0.0649(16) 0.0522(14) 0.0013(12) 0.0032(11) -0.0074(11)
C30 0.0541(13) 0.0615(15) 0.0424(12) 0.0014(11) 0.0026(11) -0.0075(12)
C15 0.0434(12) 0.0666(16) 0.0549(14) 0.0010(12) 0.0067(11) -0.0045(11)
C27 0.0628(15) 0.0627(16) 0.0410(12) 0.0038(11) 0.0040(11) -0.0117(12)
C20 0.0549(14) 0.0639(16) 0.0508(14) 0.0038(12) 0.0087(11) -0.0123(12)
C13 0.0477(13) 0.0611(15) 0.0514(14) -0.0003(11) 0.0027(11) -0.0073(11)
C32 0.0465(12) 0.0608(16) 0.0549(14) -0.0026(12) 0.0092(11) -0.0013(11)
C21 0.0604(15) 0.0646(16) 0.0492(14) 0.0046(12) 0.0074(11) -0.0096(12)
C18 0.0439(12) 0.0633(16) 0.0609(15) -0.0036(12) 0.0078(11) -0.0084(11)
C37 0.0696(16) 0.0647(17) 0.0488(14) 0.0009(12) 0.0094(12) -0.0238(14)
C11 0.0600(15) 0.0653(17) 0.0637(16) -0.0004(13) 0.0003(12) -0.0100(13)
C14 0.0499(13) 0.0793(18) 0.0470(14) -0.0025(12) 0.0073(11) -0.0061(12)
C31 0.0566(15) 0.0650(17) 0.0730(17) 0.0024(14) 0.0046(13) 0.0060(13)
C7 0.0645(16) 0.0653(17) 0.0612(16) -0.0090(13) 0.0107(13) -0.0098(13)
C3 0.0592(16) 0.091(2) 0.0554(15) -0.0067(14) 0.0015(12) -0.0068(15)
C33 0.0644(16) 0.0656(17) 0.0671(17) 0.0021(13) 0.0061(13) -0.0140(14)
C10 0.0651(17) 0.077(2) 0.077(2) 0.0173(16) 0.0058(15) -0.0095(14)
C8 0.0725(18) 0.093(2) 0.0559(16) -0.0143(15) 0.0136(14) -0.0053(16)
C36 0.0541(16) 0.102(3) 0.077(2) 0.0050(17) -0.0002(14) 0.0142(16)
C24 0.0802(19) 0.095(2) 0.0531(17) 0.0125(15) 0.0018(14) -0.0339(17)
C9 0.0683(17) 0.110(3) 0.0571(17) 0.0118(17) 0.0106(14) -0.0024(17)
C42 0.089(2) 0.080(2) 0.0647(18) 0.0177(15) -0.0026(15) -0.0125(17)
N3 0.127(2) 0.159(3) 0.0645(17) 0.0319(18) -0.0001(17) -0.052(2)
C2 0.0569(17) 0.136(3) 0.0614(18) -0.020(2) 0.0074(14) -0.0166(18)
C5 0.0768(19) 0.071(2) 0.091(2) 0.0054(16) 0.0038(16) -0.0131(16)
C34 0.0730(19) 0.102(3) 0.089(2) -0.008(2) 0.0058(17) -0.0334(18)
C38 0.098(2) 0.099(2) 0.073(2) -0.0184(18) 0.0310(18) -0.0375(19)
C35 0.0527(16) 0.136(3) 0.080(2) -0.008(2) -0.0040(15) -0.0145(19)
C1 0.087(3) 0.139(4) 0.082(2) -0.015(2) 0.0157(19) -0.057(3)
C40 0.155(4) 0.148(4) 0.065(2) 0.020(3) -0.011(3) -0.080(4)
C6 0.122(3) 0.081(2) 0.105(3) 0.012(2) 0.014(2) -0.041(2)
C41 0.133(3) 0.111(3) 0.080(2) 0.038(2) -0.012(2) -0.033(2)
C39 0.141(4) 0.143(4) 0.068(2) -0.027(2) 0.044(2) -0.078(3)

loop_
_atom_type_symbol
_atom_type_description
_atom_type_scat_dispersion_real
_atom_type_scat_dispersion_imag
_atom_type_scat_source
C C 0.0033 0.0016 'International Tables Vol C Tables 4.2.6.8 and 6.1.1.4'
H H 0.0000 0.0000 'International Tables Vol C Tables 4.2.6.8 and 6.1.1.4'
N N 0.0061 0.0033 'International Tables Vol C Tables 4.2.6.8 and 6.1.1.4'

loop_
_geom_angle_atom_site_label_1
_geom_angle_atom_site_label_2
_geom_angle_atom_site_label_3
_geom_angle
C19 N2 C23 119.60(19)
C28 N4 C32 122.79(19)
C28 N4 C37 118.85(19)
C32 N4 C37 118.04(19)
C12 N1 C4 118.49(18)
C13 N1 C4 119.2(2)
C13 N1 C12 122.15(19)
N2 C23 C25 117.05(19)
N2 C23 C22 121.0(2)
C22 C23 C25 121.91(19)
C29 C28 N4 122.2(2)
C29 C28 C27 117.7(2)
C27 C28 N4 120.1(2)
C26 C25 C23 120.79(19)
C26 C25 C30 117.1(2)
C30 C25 C23 122.0(2)
N2 C19 C16 116.49(19)
N2 C19 C20 122.1(2)
C20 C19 C16 121.4(2)
C17 C16 C19 121.3(2)
C17 C16 C15 118.0(2)
C15 C16 C19 120.7(2)
C28 C29 H29 119.7
C30 C29 C28 120.6(2)
C30 C29 H29 119.7
C23 C22 H22 120.6
C21 C22 C23 118.8(2)
C21 C22 H22 120.6
C16 C17 H17 119.5
C18 C17 C16 121.1(2)
C18 C17 H17 119.5
C3 C4 N1 120.3(2)
C5 C4 N1 120.4(2)
C5 C4 C3 119.3(2)
C25 C26 H26 119.3
C27 C26 C25 121.3(2)
C27 C26 H26 119.3
C11 C12 N1 121.4(2)
C11 C12 C7 118.9(2)
C7 C12 N1 119.7(2)
C25 C30 H30 119.0
C29 C30 C25 122.0(2)
C29 C30 H30 119.0
C16 C15 H15 119.3
C14 C15 C16 121.4(2)
C14 C15 H15 119.3
C28 C27 H27 119.4
C26 C27 C28 121.2(2)
C26 C27 H27 119.4
C19 C20 H20 120.9
C21 C20 C19 118.3(2)
C21 C20 H20 120.9
C18 C13 N1 120.7(2)
C18 C13 C14 117.9(2)
C14 C13 N1 121.4(2)
C31 C32 N4 121.3(2)
C33 C32 N4 120.0(2)
C33 C32 C31 118.7(2)
C22 C21 C24 118.8(2)
C20 C21 C22 120.2(2)
C20 C21 C24 120.9(2)
C17 C18 C13 121.1(2)
C17 C18 H18 119.5
C13 C18 H18 119.5
C42 C37 N4 120.2(2)
C38 C37 N4 120.5(3)
C38 C37 C42 119.3(3)
C12 C11 H11 119.9
C10 C11 C12 120.2(3)
C10 C11 H11 119.9
C15 C14 C13 120.5(2)
C15 C14 H14 119.7
C13 C14 H14 119.7
C32 C31 H31 119.9
C36 C31 C32 120.2(3)
C36 C31 H31 119.9
C12 C7 H7 119.9
C8 C7 C12 120.2(3)
C8 C7 H7 119.9
C4 C3 H3 119.8
C2 C3 C4 120.4(3)
C2 C3 H3 119.8
C32 C33 H33 119.7
C32 C33 C34 120.7(3)
C34 C33 H33 119.7
C11 C10 H10 119.9
C9 C10 C11 120.3(3)
C9 C10 H10 119.9
C7 C8 H8 119.8
C7 C8 C9 120.5(3)
C9 C8 H8 119.8
C31 C36 H36 119.6
C35 C36 C31 120.8(3)
C35 C36 H36 119.6
N3 C24 C21 177.9(4)
C10 C9 C8 119.9(3)
C10 C9 H9 120.1
C8 C9 H9 120.1
C37 C42 H42 119.3
C41 C42 C37 121.3(4)
C41 C42 H42 119.3
C3 C2 H2 119.9
C1 C2 C3 120.3(3)
C1 C2 H2 119.9
C4 C5 H5 120.0
C4 C5 C6 120.0(3)
C6 C5 H5 120.0
C33 C34 H34 120.0
C35 C34 C33 120.0(3)
C35 C34 H34 120.0
C37 C38 H38 120.6
C37 C38 C39 118.8(4)
C39 C38 H38 120.6
C36 C35 C34 119.6(3)
C36 C35 H35 120.2
C34 C35 H35 120.2
C2 C1 H1 119.7
C2 C1 C6 120.6(3)
C6 C1 H1 119.7
C41 C40 H40 119.2
C41 C40 C39 121.7(4)
C39 C40 H40 119.2
C5 C6 H6 120.3
C1 C6 C5 119.5(3)
C1 C6 H6 120.3
C42 C41 H41 120.1
C40 C41 C42 119.9(4)
C40 C41 H41 120.1
C38 C39 H39 120.5
C40 C39 C38 118.9(4)
C40 C39 H39 120.5

loop_
_geom_bond_atom_site_label_1
_geom_bond_atom_site_label_2
_geom_bond_distance
N2 C23 1.349(3)
N2 C19 1.343(3)
N4 C28 1.406(3)
N4 C32 1.422(3)
N4 C37 1.435(3)
N1 C4 1.426(3)
N1 C12 1.420(3)
N1 C13 1.404(3)
C23 C25 1.478(3)
C23 C22 1.394(3)
C28 C29 1.392(3)
C28 C27 1.393(3)
C25 C26 1.388(3)
C25 C30 1.393(3)
C19 C16 1.487(3)
C19 C20 1.389(3)
C16 C17 1.388(3)
C16 C15 1.391(3)
C29 H29 0.9300
C29 C30 1.376(3)
C22 H22 0.9300
C22 C21 1.382(3)
C17 H17 0.9300
C17 C18 1.378(3)
C4 C3 1.383(4)
C4 C5 1.376(4)
C26 H26 0.9300
C26 C27 1.380(3)
C12 C11 1.387(4)
C12 C7 1.392(3)
C30 H30 0.9300
C15 H15 0.9300
C15 C14 1.375(3)
C27 H27 0.9300
C20 H20 0.9300
C20 C21 1.378(3)
C13 C18 1.391(3)
C13 C14 1.401(3)
C32 C31 1.386(3)
C32 C33 1.380(4)
C21 C24 1.447(4)
C18 H18 0.9300
C37 C42 1.377(4)
C37 C38 1.362(4)
C11 H11 0.9300
C11 C10 1.377(4)
C14 H14 0.9300
C31 H31 0.9300
C31 C36 1.375(4)
C7 H7 0.9300
C7 C8 1.371(4)
C3 H3 0.9300
C3 C2 1.373(4)
C33 H33 0.9300
C33 C34 1.382(4)
C10 H10 0.9300
C10 C9 1.374(4)
C8 H8 0.9300
C8 C9 1.374(4)
C36 H36 0.9300
C36 C35 1.368(5)
C24 N3 1.132(3)
C9 H9 0.9300
C42 H42 0.9300
C42 C41 1.368(4)
C2 H2 0.9300
C2 C1 1.351(5)
C5 H5 0.9300
C5 C6 1.387(4)
C34 H34 0.9300
C34 C35 1.373(5)
C38 H38 0.9300
C38 C39 1.429(5)
C35 H35 0.9300
C1 H1 0.9300
C1 C6 1.381(5)
C40 H40 0.9300
C40 C41 1.328(7)
C40 C39 1.365(6)
C6 H6 0.9300
C41 H41 0.9300
C39 H39 0.9300
